data_7008047
loop_
_publ_author_name
'Berthet, Jean-Claude'
'Nierlich, Martine'
'Miquel, Yannick'
'Madic, Charles'
'Ephritikhine, Michel'

_publ_section_title
;
 Selective complexation of uranium(III) over lanthanide(III) triflates
 by 2,2':6',2"-terpyridine. X-Ray crystal structures of
 [M(OTf)3(terpy)2] and [M(OTf)2(terpy)2(py)][OTf](M = Nd, Ce, U) and of
 polynuclear mu-oxo uranium(IV) complexes resulting from hydrolysis.
;
_journal_issue 2
_journal_name_full 'Dalton transactions (Cambridge, England : 2003)'
_journal_page_first 369
_journal_page_last 379
_journal_paper_doi 10.1039/b416189k
_journal_year 2005
_chemical_formula_sum 'C43 H34 Ce F9 N8 O10 S3'
_chemical_formula_weight 1230.08
_space_group_IT_number 14
_symmetry_cell_setting monoclinic
_symmetry_space_group_name_Hall '-P 2yn'
_symmetry_space_group_name_H-M 'P 1 21/n 1'
_atom_sites_solution_hydrogens geom
_atom_sites_solution_primary direct
_atom_sites_solution_secondary difmap
_audit_creation_method SHELXL-97
_cell_angle_alpha 90.00
_cell_angle_beta 100.36(3)
_cell_angle_gamma 90.00
_cell_formula_units_Z 4
_cell_length_a 9.1240(18)
_cell_length_b 25.703(5)
_cell_length_c 21.133(4)
_cell_measurement_reflns_used 29862
_cell_measurement_temperature 123(2)
_cell_measurement_theta_max 25
_cell_measurement_theta_min 2
_cell_volume 4875.2(17)
_computing_cell_refinement 'DENZO(Otwinowski& Minor,1997)'
_computing_data_collection 'DENZO(Otwinowski& Minor,1997)'
_computing_data_reduction 'DENZO(Otwinowski& Minor,1997)'
_computing_molecular_graphics 'SHELXTL (Sheldrick,1997)'
_computing_publication_material 'SHELXTL (Sheldrick,1997)'
_computing_structure_refinement 'SHELXL-93 (Sheldrick, 1990)'
_computing_structure_solution 'SHELXS-86 (Sheldrick, 1990)'
_diffrn_ambient_temperature 123(2)
_diffrn_measured_fraction_theta_full 0.942
_diffrn_measured_fraction_theta_max 0.942
_diffrn_measurement_device 'Nonius Kappa CCD diffractometer'
_diffrn_measurement_method '\f scans with 2\% steps'
_diffrn_radiation_monochromator graphite
_diffrn_radiation_source 'fine-focus sealed tube'
_diffrn_radiation_type MoK\a
_diffrn_radiation_wavelength 0.71073
_diffrn_reflns_av_R_equivalents 0.0490
_diffrn_reflns_av_sigmaI/netI 0.0597
_diffrn_reflns_limit_h_max 10
_diffrn_reflns_limit_h_min 0
_diffrn_reflns_limit_k_max 30
_diffrn_reflns_limit_k_min 0
_diffrn_reflns_limit_l_max 24
_diffrn_reflns_limit_l_min -24
_diffrn_reflns_number 29862
_diffrn_reflns_theta_full 24.72
_diffrn_reflns_theta_max 24.72
_diffrn_reflns_theta_min 2.44
_diffrn_standards_number 0
_exptl_absorpt_coefficient_mu 1.162
_exptl_absorpt_correction_T_max 0.899
_exptl_absorpt_correction_T_min 0.810
_exptl_absorpt_correction_type refdelf
_exptl_absorpt_process_details 'MULABS in PLATON (Spek, 1998)'
_exptl_crystal_colour yellow
_exptl_crystal_density_diffrn 1.676
_exptl_crystal_density_method 'not measured'
_exptl_crystal_description irregular
_exptl_crystal_F_000 2460
_exptl_crystal_size_max 0.200
_exptl_crystal_size_mid 0.150
_exptl_crystal_size_min 0.100
_refine_diff_density_max 0.723
_refine_diff_density_min -0.597
_refine_diff_density_rms 0.097
_refine_ls_extinction_method none
_refine_ls_goodness_of_fit_ref 1.010
_refine_ls_hydrogen_treatment constr
_refine_ls_matrix_type full
_refine_ls_number_parameters 667
_refine_ls_number_reflns 7840
_refine_ls_number_restraints 0
_refine_ls_restrained_S_all 1.010
_refine_ls_R_factor_all 0.0656
_refine_ls_R_factor_gt 0.0410
_refine_ls_shift/su_max 0.014
_refine_ls_shift/su_mean 0.001
_refine_ls_structure_factor_coef Fsqd
_refine_ls_weighting_details 'calc w=1/[\s^2^(Fo^2^)+(0.0382P)^2^+9.6554P] where P=(Fo^2^+2Fc^2^)/3'
_refine_ls_weighting_scheme calc
_refine_ls_wR_factor_gt 0.0873
_refine_ls_wR_factor_ref 0.0968
_reflns_number_gt 5993
_reflns_number_total 7840
_reflns_threshold_expression >2sigma(I)
_cod_data_source_file b416189k.txt
_cod_data_source_block 7.2py
_cod_original_cell_volume 4875.3(17)
_cod_original_sg_symbol_H-M 'P 21/n'
_cod_database_code 7008047

loop_
_symmetry_equiv_pos_as_xyz
'x, y, z'
'-x+1/2, y+1/2, -z+1/2'
'-x, -y, -z'
'x-1/2, -y-1/2, z-1/2'

loop_
_atom_site_label
_atom_site_type_symbol
_atom_site_fract_x
_atom_site_fract_y
_atom_site_fract_z
_atom_site_U_iso_or_equiv
_atom_site_adp_type
_atom_site_occupancy
_atom_site_symmetry_multiplicity
_atom_site_calc_flag
_atom_site_refinement_flags
_atom_site_disorder_assembly
_atom_site_disorder_group
Ce Ce 1.21596(3) 0.969392(10) 0.250140(12) 0.01663(9) Uani 1 1 d . . .
S1 S 1.43743(13) 0.97786(5) 0.12266(6) 0.0217(3) Uani 1 1 d . . .
S2 S 1.16070(13) 1.05503(5) 0.38934(6) 0.0219(3) Uani 1 1 d . . .
S3 S 0.71278(16) 0.75134(5) 0.44826(6) 0.0323(3) Uani 1 1 d . . .
F1 F 1.5937(3) 0.89708(13) 0.09798(15) 0.0452(9) Uani 1 1 d . . .
F2 F 1.5055(4) 0.94335(13) 0.01552(14) 0.0437(8) Uani 1 1 d . . .
F3 F 1.3610(3) 0.89298(12) 0.05648(14) 0.0400(8) Uani 1 1 d . . .
F4 F 1.1268(4) 1.14481(13) 0.33038(17) 0.0512(9) Uani 1 1 d . . .
F5 F 1.0882(4) 1.14646(14) 0.42758(17) 0.0562(10) Uani 1 1 d . . .
F6 F 0.9250(4) 1.11265(14) 0.35298(17) 0.0522(9) Uani 1 1 d . . .
F7 F 0.4426(5) 0.7679(3) 0.4661(3) 0.130(2) Uani 1 1 d . . .
F8 F 0.5484(9) 0.8335(2) 0.4338(3) 0.156(3) Uani 1 1 d . . .
F9 F 0.6039(5) 0.80877(17) 0.5309(2) 0.0718(12) Uani 1 1 d . . .
O1 O 1.4019(3) 0.94961(13) 0.17796(15) 0.0224(7) Uani 1 1 d . . .
O2 O 1.3110(4) 1.00377(14) 0.08558(16) 0.0275(8) Uani 1 1 d . . .
O3 O 1.5743(4) 1.00634(15) 0.13606(17) 0.0345(9) Uani 1 1 d . . .
O4 O 1.1186(3) 1.02990(13) 0.32654(14) 0.0221(7) Uani 1 1 d . . .
O5 O 1.3169(4) 1.06686(14) 0.40677(17) 0.0319(9) Uani 1 1 d . . .
O6 O 1.0915(4) 1.03269(15) 0.43862(16) 0.0331(8) Uani 1 1 d . . .
O7 O 0.6612(5) 0.74141(17) 0.38150(18) 0.0492(11) Uani 1 1 d . . .
O8 O 0.7163(5) 0.70772(16) 0.4901(2) 0.0531(11) Uani 1 1 d . . .
O9 O 0.8448(5) 0.78358(17) 0.4620(2) 0.0546(12) Uani 1 1 d . . .
O10 O 1.3292(4) 1.05478(13) 0.23348(16) 0.0251(8) Uani 1 1 d . . .
N1 N 1.2519(4) 0.86717(15) 0.23330(18) 0.0207(9) Uani 1 1 d . . .
N2 N 1.0728(4) 0.92603(15) 0.14138(17) 0.0186(9) Uani 1 1 d . . .
N3 N 1.0115(4) 1.02488(16) 0.17425(18) 0.0221(9) Uani 1 1 d . . .
N4 N 1.4801(4) 0.97207(16) 0.32705(18) 0.0220(9) Uani 1 1 d . . .
N5 N 1.2441(4) 0.92673(15) 0.36716(18) 0.0189(9) Uani 1 1 d . . .
N6 N 0.9768(4) 0.92180(16) 0.28019(18) 0.0217(9) Uani 1 1 d . . .
N7 N 1.3147(5) 1.13092(18) 0.1434(2) 0.0380(11) Uani 1 1 d . . .
N8 N -0.4549(5) 1.1251(2) 0.2925(2) 0.0442(13) Uani 1 1 d . . .
C1 C 1.3468(5) 0.83933(19) 0.2759(2) 0.0254(11) Uani 1 1 d . . .
H1A H 1.3761 0.8531 0.3170 0.030 Uiso 1 1 calc R . .
C2 C 1.4039(6) 0.7917(2) 0.2630(3) 0.0327(13) Uani 1 1 d . . .
H2B H 1.4652 0.7731 0.2951 0.039 Uiso 1 1 calc R . .
C3 C 1.3676(6) 0.7723(2) 0.2012(3) 0.0420(15) Uani 1 1 d . . .
H3B H 1.4094 0.7414 0.1901 0.050 Uiso 1 1 calc R . .
C4 C 1.2685(6) 0.7996(2) 0.1561(3) 0.0392(14) Uani 1 1 d . . .
H4A H 1.2417 0.7870 0.1143 0.047 Uiso 1 1 calc R . .
C5 C 1.2083(5) 0.84662(19) 0.1741(2) 0.0264(12) Uani 1 1 d . . .
C6 C 1.0951(5) 0.87562(19) 0.1281(2) 0.0243(11) Uani 1 1 d . . .
C7 C 1.0197(6) 0.8518(2) 0.0731(2) 0.0310(12) Uani 1 1 d . . .
H7C H 1.0363 0.8168 0.0654 0.037 Uiso 1 1 calc R . .
C8 C 0.9209(6) 0.8797(2) 0.0301(3) 0.0344(13) Uani 1 1 d . . .
H8C H 0.8693 0.8639 -0.0068 0.041 Uiso 1 1 calc R . .
C9 C 0.8976(5) 0.9317(2) 0.0416(2) 0.0290(12) Uani 1 1 d . . .
H9B H 0.8320 0.9514 0.0124 0.035 Uiso 1 1 calc R . .
C10 C 0.9755(5) 0.95394(19) 0.0984(2) 0.0216(11) Uani 1 1 d . . .
C11 C 0.9518(5) 1.0090(2) 0.1141(2) 0.0207(11) Uani 1 1 d . . .
C12 C 0.8716(6) 1.0433(2) 0.0698(2) 0.0285(12) Uani 1 1 d . . .
H12A H 0.8318 1.0318 0.0286 0.034 Uiso 1 1 calc R . .
C13 C 0.8508(6) 1.0943(2) 0.0870(2) 0.0317(13) Uani 1 1 d . . .
H13A H 0.7977 1.1174 0.0577 0.038 Uiso 1 1 calc R . .
C14 C 0.9106(6) 1.1098(2) 0.1483(3) 0.0300(12) Uani 1 1 d . . .
H14A H 0.8981 1.1438 0.1615 0.036 Uiso 1 1 calc R . .
C15 C 0.9891(5) 1.0744(2) 0.1898(2) 0.0284(12) Uani 1 1 d . . .
H15A H 1.0292 1.0855 0.2312 0.034 Uiso 1 1 calc R . .
C16 C 1.5984(5) 0.9917(2) 0.3058(2) 0.0258(11) Uani 1 1 d . . .
H16A H 1.5866 1.0020 0.2630 0.031 Uiso 1 1 calc R . .
C17 C 1.7376(5) 0.9974(2) 0.3443(2) 0.0264(12) Uani 1 1 d . . .
H17A H 1.8164 1.0116 0.3278 0.032 Uiso 1 1 calc R . .
C18 C 1.7567(6) 0.9816(2) 0.4070(2) 0.0294(13) Uani 1 1 d . . .
H18A H 1.8492 0.9847 0.4337 0.035 Uiso 1 1 calc R . .
C19 C 1.6362(5) 0.96098(19) 0.4303(2) 0.0238(11) Uani 1 1 d . . .
H19A H 1.6477 0.9496 0.4727 0.029 Uiso 1 1 calc R . .
C20 C 1.4983(5) 0.95742(19) 0.3899(2) 0.0216(11) Uani 1 1 d . . .
C21 C 1.3661(5) 0.93609(19) 0.4125(2) 0.0209(11) Uani 1 1 d . . .
C22 C 1.3680(5) 0.9262(2) 0.4772(2) 0.0258(12) Uani 1 1 d . . .
H22A H 1.4529 0.9334 0.5075 0.031 Uiso 1 1 calc R . .
C23 C 1.2428(6) 0.9057(2) 0.4962(2) 0.0310(12) Uani 1 1 d . . .
H23A H 1.2416 0.8996 0.5395 0.037 Uiso 1 1 calc R . .
C24 C 1.1195(6) 0.8946(2) 0.4501(2) 0.0284(12) Uani 1 1 d . . .
H24A H 1.0346 0.8803 0.4617 0.034 Uiso 1 1 calc R . .
C25 C 1.1243(5) 0.90500(19) 0.3859(2) 0.0221(11) Uani 1 1 d . . .
C26 C 0.9915(5) 0.8947(2) 0.3355(2) 0.0250(11) Uani 1 1 d . . .
C27 C 0.8864(5) 0.8583(2) 0.3464(3) 0.0333(13) Uani 1 1 d . . .
H27A H 0.9016 0.8389 0.3842 0.040 Uiso 1 1 calc R . .
C28 C 0.7601(6) 0.8509(2) 0.3012(3) 0.0410(15) Uani 1 1 d . . .
H28A H 0.6901 0.8260 0.3073 0.049 Uiso 1 1 calc R . .
C29 C 0.7390(5) 0.8813(2) 0.2464(3) 0.0343(13) Uani 1 1 d . . .
H29A H 0.6519 0.8786 0.2160 0.041 Uiso 1 1 calc R . .
C30 C 0.8502(5) 0.9158(2) 0.2375(2) 0.0241(11) Uani 1 1 d . . .
H30A H 0.8364 0.9357 0.2001 0.029 Uiso 1 1 calc R . .
C31 C 1.4759(6) 0.9252(2) 0.0706(2) 0.0292(12) Uani 1 1 d . . .
C32 C 1.0719(6) 1.1181(2) 0.3745(3) 0.0370(14) Uani 1 1 d . . .
C33 C 0.5733(8) 0.7929(3) 0.4700(3) 0.0575(19) Uani 1 1 d . . .
C34 C 1.4015(6) 1.1300(2) 0.0987(3) 0.0367(14) Uani 1 1 d . . .
H34A H 1.4349 1.0980 0.0866 0.044 Uiso 1 1 calc R . .
C35 C 1.4434(6) 1.1741(2) 0.0701(3) 0.0396(14) Uani 1 1 d . . .
H35A H 1.5020 1.1719 0.0384 0.048 Uiso 1 1 calc R . .
C36 C 1.3982(7) 1.2207(2) 0.0886(3) 0.0530(18) Uani 1 1 d . . .
H36A H 1.4278 1.2512 0.0707 0.064 Uiso 1 1 calc R . .
C37 C 1.3080(8) 1.2228(3) 0.1340(4) 0.068(2) Uani 1 1 d . . .
H37A H 1.2727 1.2543 0.1466 0.082 Uiso 1 1 calc R . .
C38 C 1.2717(7) 1.1768(2) 0.1600(3) 0.0505(17) Uani 1 1 d . . .
H38A H 1.2128 1.1782 0.1916 0.061 Uiso 1 1 calc R . .
C39 C -0.4647(7) 1.1548(3) 0.3428(3) 0.0477(16) Uani 1 1 d . . .
H39A H -0.5188 1.1430 0.3733 0.057 Uiso 1 1 calc R . .
C40 C -0.3967(8) 1.2027(3) 0.3511(4) 0.065(2) Uani 1 1 d . . .
H40A H -0.3990 1.2216 0.3885 0.077 Uiso 1 1 calc R . .
C41 C -0.3267(9) 1.2223(3) 0.3054(4) 0.067(2) Uani 1 1 d . . .
H41A H -0.2871 1.2558 0.3096 0.081 Uiso 1 1 calc R . .
C42 C -0.3145(7) 1.1935(3) 0.2540(3) 0.0536(18) Uani 1 1 d . . .
H42A H -0.2643 1.2060 0.2225 0.064 Uiso 1 1 calc R . .
C43 C -0.3778(7) 1.1448(3) 0.2488(3) 0.0477(16) Uani 1 1 d . . .
H43A H -0.3673 1.1244 0.2135 0.057 Uiso 1 1 calc R . .

loop_
_atom_site_aniso_label
_atom_site_aniso_U_11
_atom_site_aniso_U_22
_atom_site_aniso_U_33
_atom_site_aniso_U_23
_atom_site_aniso_U_13
_atom_site_aniso_U_12
Ce 0.01695(14) 0.01987(15) 0.01259(14) 0.00016(12) 0.00136(9) -0.00071(12)
S1 0.0226(6) 0.0263(7) 0.0163(6) 0.0005(5) 0.0039(5) -0.0009(5)
S2 0.0227(6) 0.0259(7) 0.0169(6) -0.0004(5) 0.0024(5) 0.0000(5)
S3 0.0475(9) 0.0262(8) 0.0239(7) 0.0037(6) 0.0081(6) 0.0006(6)
F1 0.0451(19) 0.058(2) 0.0330(19) -0.0008(16) 0.0076(15) 0.0251(17)
F2 0.063(2) 0.052(2) 0.0206(17) 0.0016(15) 0.0198(15) 0.0057(17)
F3 0.050(2) 0.039(2) 0.0313(18) -0.0108(15) 0.0084(15) -0.0069(15)
F4 0.074(2) 0.0278(19) 0.051(2) 0.0095(17) 0.0092(19) 0.0019(17)
F5 0.073(2) 0.042(2) 0.048(2) -0.0264(18) -0.0015(18) 0.0149(18)
F6 0.0370(19) 0.051(2) 0.064(2) -0.0080(19) -0.0054(17) 0.0178(16)
F7 0.041(3) 0.210(7) 0.137(5) -0.062(5) 0.011(3) 0.006(3)
F8 0.279(8) 0.114(5) 0.094(4) 0.051(4) 0.087(5) 0.153(6)
F9 0.081(3) 0.083(3) 0.061(3) -0.028(2) 0.037(2) 0.001(2)
O1 0.0236(18) 0.030(2) 0.0149(17) 0.0003(14) 0.0057(14) 0.0001(14)
O2 0.0277(19) 0.030(2) 0.0235(19) 0.0041(16) 0.0003(15) 0.0044(15)
O3 0.026(2) 0.048(2) 0.030(2) -0.0001(18) 0.0049(16) -0.0139(17)
O4 0.0300(18) 0.0238(18) 0.0116(16) -0.0033(15) 0.0012(13) 0.0050(15)
O5 0.0217(18) 0.041(2) 0.030(2) 0.0025(17) -0.0036(15) -0.0078(16)
O6 0.037(2) 0.045(2) 0.0182(18) 0.0061(18) 0.0071(15) -0.0043(18)
O7 0.067(3) 0.054(3) 0.022(2) -0.001(2) -0.0043(19) 0.011(2)
O8 0.079(3) 0.039(3) 0.043(3) 0.013(2) 0.015(2) 0.003(2)
O9 0.059(3) 0.059(3) 0.050(3) -0.009(2) 0.021(2) -0.019(2)
O10 0.0293(19) 0.0231(19) 0.0230(19) -0.0005(15) 0.0051(15) -0.0058(15)
N1 0.020(2) 0.024(2) 0.019(2) -0.0021(18) 0.0062(17) -0.0025(16)
N2 0.017(2) 0.024(2) 0.014(2) -0.0021(17) 0.0016(16) -0.0030(16)
N3 0.023(2) 0.027(3) 0.017(2) 0.0012(18) 0.0030(16) 0.0013(17)
N4 0.020(2) 0.029(2) 0.016(2) 0.0004(19) 0.0038(16) -0.0010(18)
N5 0.018(2) 0.021(2) 0.018(2) 0.0043(17) 0.0029(17) 0.0023(16)
N6 0.019(2) 0.028(2) 0.019(2) 0.0015(18) 0.0045(17) -0.0029(17)
N7 0.044(3) 0.033(3) 0.037(3) 0.006(2) 0.007(2) -0.005(2)
N8 0.038(3) 0.052(3) 0.041(3) 0.003(3) 0.004(2) -0.005(2)
C1 0.025(3) 0.027(3) 0.023(3) 0.001(2) 0.002(2) -0.003(2)
C2 0.034(3) 0.024(3) 0.037(3) 0.006(2) -0.003(2) 0.003(2)
C3 0.046(3) 0.030(3) 0.045(4) -0.009(3) -0.006(3) 0.007(3)
C4 0.047(3) 0.029(3) 0.036(3) -0.010(3) -0.006(3) 0.001(3)
C5 0.027(3) 0.020(3) 0.032(3) -0.003(2) 0.005(2) 0.002(2)
C6 0.024(3) 0.026(3) 0.024(3) -0.006(2) 0.006(2) -0.001(2)
C7 0.036(3) 0.029(3) 0.026(3) -0.008(2) -0.001(2) -0.001(2)
C8 0.034(3) 0.041(4) 0.024(3) -0.012(3) -0.005(2) 0.000(2)
C9 0.025(3) 0.043(4) 0.017(3) -0.001(2) -0.002(2) -0.001(2)
C10 0.019(3) 0.035(3) 0.011(2) 0.002(2) 0.004(2) -0.003(2)
C11 0.013(2) 0.034(3) 0.016(3) 0.003(2) 0.0035(19) -0.002(2)
C12 0.029(3) 0.037(3) 0.019(3) 0.005(2) 0.000(2) 0.004(2)
C13 0.029(3) 0.038(3) 0.026(3) 0.010(3) 0.000(2) 0.009(2)
C14 0.032(3) 0.026(3) 0.032(3) 0.006(2) 0.006(2) 0.007(2)
C15 0.032(3) 0.030(3) 0.021(3) 0.003(2) -0.002(2) 0.004(2)
C16 0.024(3) 0.034(3) 0.021(3) -0.001(2) 0.008(2) 0.001(2)
C17 0.020(3) 0.033(3) 0.027(3) -0.008(2) 0.006(2) -0.001(2)
C18 0.023(3) 0.038(4) 0.025(3) -0.006(2) -0.002(2) 0.000(2)
C19 0.022(3) 0.031(3) 0.017(3) 0.003(2) 0.000(2) 0.000(2)
C20 0.022(3) 0.028(3) 0.013(2) -0.003(2) 0.0007(19) 0.002(2)
C21 0.017(2) 0.025(3) 0.020(3) 0.001(2) 0.001(2) 0.0052(19)
C22 0.024(3) 0.037(3) 0.016(3) 0.003(2) 0.000(2) 0.005(2)
C23 0.034(3) 0.042(3) 0.018(3) 0.004(2) 0.007(2) 0.004(2)
C24 0.027(3) 0.038(3) 0.020(3) 0.007(2) 0.002(2) 0.000(2)
C25 0.020(3) 0.027(3) 0.019(3) 0.003(2) 0.002(2) 0.005(2)
C26 0.019(3) 0.030(3) 0.027(3) 0.001(2) 0.005(2) 0.001(2)
C27 0.026(3) 0.039(3) 0.034(3) 0.016(3) 0.003(2) -0.007(2)
C28 0.025(3) 0.047(4) 0.048(4) 0.019(3) -0.002(3) -0.011(3)
C29 0.022(3) 0.042(3) 0.035(3) 0.004(3) -0.007(2) -0.008(2)
C30 0.019(2) 0.034(3) 0.020(3) 0.004(2) 0.005(2) -0.001(2)
C31 0.032(3) 0.037(3) 0.019(3) 0.000(2) 0.006(2) 0.004(2)
C32 0.042(4) 0.035(3) 0.032(3) -0.013(3) 0.002(3) 0.005(3)
C33 0.057(5) 0.074(5) 0.043(4) 0.011(4) 0.016(3) 0.020(4)
C34 0.054(4) 0.026(3) 0.031(3) 0.001(3) 0.009(3) 0.000(3)
C35 0.046(4) 0.038(4) 0.037(3) 0.003(3) 0.014(3) -0.005(3)
C36 0.061(4) 0.031(4) 0.071(5) 0.014(3) 0.022(4) 0.002(3)
C37 0.073(5) 0.039(4) 0.106(7) 0.011(4) 0.054(5) 0.013(3)
C38 0.050(4) 0.037(4) 0.072(5) 0.007(3) 0.032(3) 0.006(3)
C39 0.051(4) 0.061(5) 0.036(4) -0.001(3) 0.019(3) -0.007(3)
C40 0.082(5) 0.053(5) 0.067(5) -0.018(4) 0.035(4) -0.027(4)
C41 0.083(6) 0.045(5) 0.079(6) 0.002(4) 0.029(5) -0.018(4)
C42 0.050(4) 0.064(5) 0.051(4) 0.013(4) 0.020(3) -0.004(3)
C43 0.044(4) 0.057(4) 0.043(4) -0.001(3) 0.011(3) -0.004(3)

loop_
_atom_type_symbol
_atom_type_description
_atom_type_scat_dispersion_real
_atom_type_scat_dispersion_imag
_atom_type_scat_source
C C 0.0033 0.0016 'International Tables Vol C Tables 4.2.6.8 and 6.1.1.4'
H H 0.0000 0.0000 'International Tables Vol C Tables 4.2.6.8 and 6.1.1.4'
N N 0.0061 0.0033 'International Tables Vol C Tables 4.2.6.8 and 6.1.1.4'
O O 0.0106 0.0060 'International Tables Vol C Tables 4.2.6.8 and 6.1.1.4'
F F 0.0171 0.0103 'International Tables Vol C Tables 4.2.6.8 and 6.1.1.4'
S S 0.1246 0.1234 'International Tables Vol C Tables 4.2.6.8 and 6.1.1.4'
Ce Ce -0.2486 2.6331 'International Tables Vol C Tables 4.2.6.8 and 6.1.1.4'

loop_
_geom_angle_atom_site_label_1
_geom_angle_atom_site_label_2
_geom_angle_atom_site_label_3
_geom_angle
_geom_angle_site_symmetry_1
_geom_angle_site_symmetry_3
_geom_angle_publ_flag
O10 Ce O4 75.41(11) . . ?
O10 Ce O1 75.54(11) . . ?
O4 Ce O1 149.77(11) . . ?
O10 Ce N3 72.73(12) . . ?
O4 Ce N3 76.36(11) . . ?
O1 Ce N3 102.65(11) . . ?
O10 Ce N4 73.03(12) . . ?
O4 Ce N4 88.72(11) . . ?
O1 Ce N4 74.98(11) . . ?
N3 Ce N4 145.10(12) . . ?
O10 Ce N2 113.50(11) . . ?
O4 Ce N2 129.40(11) . . ?
O1 Ce N2 71.02(11) . . ?
N3 Ce N2 61.43(12) . . ?
N4 Ce N2 141.86(12) . . ?
O10 Ce N5 121.42(11) . . ?
O4 Ce N5 69.29(11) . . ?
O1 Ce N5 120.80(11) . . ?
N3 Ce N5 136.12(11) . . ?
N4 Ce N5 61.25(11) . . ?
N2 Ce N5 125.07(12) . . ?
O10 Ce N6 144.82(12) . . ?
O4 Ce N6 74.52(12) . . ?
O1 Ce N6 135.68(11) . . ?
N3 Ce N6 82.77(12) . . ?
N4 Ce N6 123.78(12) . . ?
N2 Ce N6 73.75(11) . . ?
N5 Ce N6 62.61(12) . . ?
O10 Ce N1 141.78(11) . . ?
O4 Ce N1 139.21(11) . . ?
O1 Ce N1 67.13(11) . . ?
N3 Ce N1 122.51(12) . . ?
N4 Ce N1 89.28(12) . . ?
N2 Ce N1 61.95(12) . . ?
N5 Ce N1 74.17(11) . . ?
N6 Ce N1 73.00(12) . . ?
O3 S1 O2 117.2(2) . . ?
O3 S1 O1 114.0(2) . . ?
O2 S1 O1 113.3(2) . . ?
O3 S1 C31 104.1(2) . . ?
O2 S1 C31 103.8(2) . . ?
O1 S1 C31 102.0(2) . . ?
O6 S2 O5 116.4(2) . . ?
O6 S2 O4 113.8(2) . . ?
O5 S2 O4 114.3(2) . . ?
O6 S2 C32 104.0(3) . . ?
O5 S2 C32 104.3(2) . . ?
O4 S2 C32 101.6(2) . . ?
O8 S3 O7 116.1(3) . . ?
O8 S3 O9 113.6(3) . . ?
O7 S3 O9 114.6(3) . . ?
O8 S3 C33 104.4(3) . . ?
O7 S3 C33 103.8(3) . . ?
O9 S3 C33 102.2(3) . . ?
S1 O1 Ce 130.69(19) . . ?
S2 O4 Ce 142.09(19) . . ?
C1 N1 C5 117.5(4) . . ?
C1 N1 Ce 120.9(3) . . ?
C5 N1 Ce 119.0(3) . . ?
C6 N2 C10 118.3(4) . . ?
C6 N2 Ce 120.7(3) . . ?
C10 N2 Ce 121.0(3) . . ?
C15 N3 C11 117.6(4) . . ?
C15 N3 Ce 119.0(3) . . ?
C11 N3 Ce 121.8(3) . . ?
C16 N4 C20 117.8(4) . . ?
C16 N4 Ce 120.1(3) . . ?
C20 N4 Ce 121.9(3) . . ?
C25 N5 C21 118.3(4) . . ?
C25 N5 Ce 119.5(3) . . ?
C21 N5 Ce 120.8(3) . . ?
C30 N6 C26 117.6(4) . . ?
C30 N6 Ce 122.2(3) . . ?
C26 N6 Ce 119.0(3) . . ?
C38 N7 C34 116.7(5) . . ?
C39 N8 C43 116.7(6) . . ?
N1 C1 C2 124.3(5) . . ?
C1 C2 C3 118.2(5) . . ?
C4 C3 C2 119.1(5) . . ?
C3 C4 C5 119.2(5) . . ?
N1 C5 C4 121.5(5) . . ?
N1 C5 C6 117.7(4) . . ?
C4 C5 C6 120.8(5) . . ?
N2 C6 C7 122.0(5) . . ?
N2 C6 C5 117.4(4) . . ?
C7 C6 C5 120.7(5) . . ?
C8 C7 C6 119.7(5) . . ?
C7 C8 C9 119.8(5) . . ?
C8 C9 C10 118.4(5) . . ?
N2 C10 C9 121.9(5) . . ?
N2 C10 C11 117.4(4) . . ?
C9 C10 C11 120.7(4) . . ?
N3 C11 C12 120.9(5) . . ?
N3 C11 C10 116.7(4) . . ?
C12 C11 C10 122.4(4) . . ?
C13 C12 C11 120.3(5) . . ?
C14 C13 C12 118.3(5) . . ?
C13 C14 C15 118.9(5) . . ?
N3 C15 C14 123.9(5) . . ?
N4 C16 C17 123.4(5) . . ?
C18 C17 C16 118.8(5) . . ?
C17 C18 C19 119.1(5) . . ?
C18 C19 C20 119.7(5) . . ?
N4 C20 C19 121.2(4) . . ?
N4 C20 C21 116.9(4) . . ?
C19 C20 C21 121.9(4) . . ?
N5 C21 C22 121.9(4) . . ?
N5 C21 C20 116.9(4) . . ?
C22 C21 C20 121.2(4) . . ?
C23 C22 C21 119.4(5) . . ?
C24 C23 C22 119.1(5) . . ?
C23 C24 C25 119.0(5) . . ?
N5 C25 C24 122.3(4) . . ?
N5 C25 C26 117.6(4) . . ?
C24 C25 C26 120.0(4) . . ?
N6 C26 C27 122.0(5) . . ?
N6 C26 C25 118.1(4) . . ?
C27 C26 C25 120.0(5) . . ?
C28 C27 C26 119.7(5) . . ?
C27 C28 C29 118.7(5) . . ?
C28 C29 C30 118.7(5) . . ?
N6 C30 C29 123.1(5) . . ?
F2 C31 F3 107.5(4) . . ?
F2 C31 F1 107.1(4) . . ?
F3 C31 F1 107.5(4) . . ?
F2 C31 S1 111.2(4) . . ?
F3 C31 S1 111.7(3) . . ?
F1 C31 S1 111.6(3) . . ?
F5 C32 F4 108.1(5) . . ?
F5 C32 F6 107.3(4) . . ?
F4 C32 F6 107.2(5) . . ?
F5 C32 S2 111.5(4) . . ?
F4 C32 S2 111.8(4) . . ?
F6 C32 S2 110.7(4) . . ?
F8 C33 F9 108.0(7) . . ?
F8 C33 F7 106.9(7) . . ?
F9 C33 F7 103.6(5) . . ?
F8 C33 S3 113.0(5) . . ?
F9 C33 S3 113.4(5) . . ?
F7 C33 S3 111.3(6) . . ?
N7 C34 C35 122.9(5) . . ?
C36 C35 C34 118.9(6) . . ?
C35 C36 C37 119.3(6) . . ?
C38 C37 C36 117.9(6) . . ?
N7 C38 C37 124.2(6) . . ?
N8 C39 C40 121.7(6) . . ?
C41 C40 C39 120.3(7) . . ?
C42 C41 C40 119.6(7) . . ?
C41 C42 C43 118.3(6) . . ?
N8 C43 C42 123.3(6) . . ?

loop_
_geom_bond_atom_site_label_1
_geom_bond_atom_site_label_2
_geom_bond_distance
_geom_bond_site_symmetry_2
_geom_bond_publ_flag
Ce O10 2.478(3) . ?
Ce O4 2.516(3) . ?
Ce O1 2.529(3) . ?
Ce N3 2.648(4) . ?
Ce N4 2.655(4) . ?
Ce N2 2.674(4) . ?
Ce N5 2.675(4) . ?
Ce N6 2.676(4) . ?
Ce N1 2.679(4) . ?
S1 O3 1.432(3) . ?
S1 O2 1.437(3) . ?
S1 O1 1.461(3) . ?
S1 C31 1.818(5) . ?
S2 O6 1.431(3) . ?
S2 O5 1.439(3) . ?
S2 O4 1.464(3) . ?
S2 C32 1.814(6) . ?
S3 O8 1.425(4) . ?
S3 O7 1.428(4) . ?
S3 O9 1.448(4) . ?
S3 C33 1.784(7) . ?
F1 C31 1.338(6) . ?
F2 C31 1.326(6) . ?
F3 C31 1.326(6) . ?
F4 C32 1.327(7) . ?
F5 C32 1.324(6) . ?
F6 C32 1.343(6) . ?
F7 C33 1.344(9) . ?
F8 C33 1.289(8) . ?
F9 C33 1.331(8) . ?
N1 C1 1.339(6) . ?
N1 C5 1.350(6) . ?
N2 C6 1.349(6) . ?
N2 C10 1.356(6) . ?
N3 C15 1.340(6) . ?
N3 C11 1.353(6) . ?
N4 C16 1.340(6) . ?
N4 C20 1.363(6) . ?
N5 C25 1.348(6) . ?
N5 C21 1.353(6) . ?
N6 C30 1.341(6) . ?
N6 C26 1.346(6) . ?
N7 C38 1.311(7) . ?
N7 C34 1.336(7) . ?
N8 C39 1.326(7) . ?
N8 C43 1.356(7) . ?
C1 C2 1.377(7) . ?
C2 C3 1.382(8) . ?
C3 C4 1.381(8) . ?
C4 C5 1.408(7) . ?
C5 C6 1.485(7) . ?
C6 C7 1.385(7) . ?
C7 C8 1.364(7) . ?
C8 C9 1.380(7) . ?
C9 C10 1.402(7) . ?
C10 C11 1.479(7) . ?
C11 C12 1.393(7) . ?
C12 C13 1.380(7) . ?
C13 C14 1.372(7) . ?
C14 C15 1.373(7) . ?
C16 C17 1.387(7) . ?
C17 C18 1.366(7) . ?
C18 C19 1.388(7) . ?
C19 C20 1.390(7) . ?
C20 C21 1.480(7) . ?
C21 C22 1.389(7) . ?
C22 C23 1.382(7) . ?
C23 C24 1.380(7) . ?
C24 C25 1.392(7) . ?
C25 C26 1.486(7) . ?
C26 C27 1.389(7) . ?
C27 C28 1.371(7) . ?
C28 C29 1.381(7) . ?
C29 C30 1.385(7) . ?
C34 C35 1.374(8) . ?
C35 C36 1.347(8) . ?
C36 C37 1.373(9) . ?
C37 C38 1.369(9) . ?
C39 C40 1.375(9) . ?
C40 C41 1.349(9) . ?
C41 C42 1.337(10) . ?
C42 C43 1.374(9) . ?
